data_4081540
loop_
_publ_author_name
'Dietz, Christina'
'Jouikov, Viatcheslav'
'Jurkschat, Klaus'

_publ_section_title
;
 Diastereoselectiveortho-Metalation of a Chiral Ferrocenylphosphonic
 Diamide and Its Organotin Derivatives
;
_journal_issue 20
_journal_name_full Organometallics
_journal_page_first 5906
_journal_paper_doi 10.1021/om4004797
_journal_volume 32
_journal_year 2013
_chemical_absolute_configuration ad
_chemical_formula_moiety 'C36 H39 Fe N2 O P Sn, 0.5(C4 H10 O)'
_chemical_formula_sum 'C38 H44 Fe N2 O1.5 P Sn'
_chemical_formula_weight 758.26
_chemical_name_systematic
; 
(3aS,7aS)-[(SFc)-(2-Triphenylstannyl)ferrocenyl]-(3a,4,5,6,7,7a-
octahydro-1,3-dimethyl-1,3,2-benzodiaza-phosphol)-2-oxid 
;
_space_group_IT_number 4
_symmetry_cell_setting monoclinic
_symmetry_space_group_name_Hall 'P 2yb'
_symmetry_space_group_name_H-M 'P 1 21 1'
_atom_sites_solution_hydrogens geom
_atom_sites_solution_primary direct
_atom_sites_solution_secondary difmap
_audit_creation_method SHELXL-97
_cell_angle_alpha 90.00
_cell_angle_beta 91.524(3)
_cell_angle_gamma 90.00
_cell_formula_units_Z 4
_cell_length_a 8.5983(3)
_cell_length_b 18.1130(6)
_cell_length_c 22.3229(8)
_cell_measurement_reflns_used 19523
_cell_measurement_temperature 173(2)
_cell_measurement_theta_max 27.0460
_cell_measurement_theta_min 2.6030
_cell_volume 3475.4(2)
_computing_cell_refinement 'CrysAlisPro, Oxford Diffraction Ltd., Version 1.171.33.55''
_computing_data_collection 'CrysAlisPro, Oxford Diffraction Ltd., Version 1.171.33.55''
_computing_data_reduction 'CrysAlisPro, Oxford Diffraction Ltd., Version 1.171.33.55''
_computing_molecular_graphics 'SHELXP-97 (Sheldrick, 1997)'
_computing_publication_material 'enCIFer Version 1.4'
_computing_structure_refinement 'SHELXL-97 (Sheldrick, 1997)'
_computing_structure_solution 'SHELXS-97 (Sheldrick, 1990)'
_diffrn_ambient_temperature 173(2)
_diffrn_measured_fraction_theta_full 1.000
_diffrn_measured_fraction_theta_max 1.000
_diffrn_measurement_device 'XcaliburS CCD Diffractometer'
_diffrn_measurement_method '\w und \y scan'
_diffrn_radiation_monochromator graphite
_diffrn_radiation_source 'fine-focus sealed tube'
_diffrn_radiation_type MoK\a
_diffrn_radiation_wavelength 0.71073
_diffrn_reflns_av_R_equivalents 0.0581
_diffrn_reflns_av_sigmaI/netI 0.0401
_diffrn_reflns_limit_h_max 10
_diffrn_reflns_limit_h_min -10
_diffrn_reflns_limit_k_max 21
_diffrn_reflns_limit_k_min -21
_diffrn_reflns_limit_l_max 27
_diffrn_reflns_limit_l_min -27
_diffrn_reflns_number 82133
_diffrn_reflns_theta_full 25.50
_diffrn_reflns_theta_max 25.50
_diffrn_reflns_theta_min 2.14
_exptl_absorpt_coefficient_mu 1.216
_exptl_absorpt_correction_T_max 1.00000
_exptl_absorpt_correction_T_min 0.94195
_exptl_absorpt_correction_type multi-scan
_exptl_absorpt_process_details
;
CrysAlisPro, Agilent Technologies,
Version 1.171.36.28 (release 01-02-2013 CrysAlis171 .NET)
(compiled Feb  1 2013,16:14:44)
Empirical absorption correction using spherical harmonics,
 implemented in SCALE3 ABSPACK scaling algorithm.
;
_exptl_crystal_colour orange
_exptl_crystal_density_diffrn 1.449
_exptl_crystal_density_method 'not measured'
_exptl_crystal_description block
_exptl_crystal_F_000 1556
_exptl_crystal_size_max 0.25
_exptl_crystal_size_mid 0.14
_exptl_crystal_size_min 0.12
_refine_diff_density_max 0.709
_refine_diff_density_min -0.347
_refine_diff_density_rms 0.057
_refine_ls_abs_structure_details 'Flack H D (1983), Acta Cryst. A39, 876-881'
_refine_ls_abs_structure_Flack -0.026(11)
_refine_ls_extinction_method none
_refine_ls_goodness_of_fit_ref 1.011
_refine_ls_hydrogen_treatment constr
_refine_ls_matrix_type full
_refine_ls_number_parameters 806
_refine_ls_number_reflns 12943
_refine_ls_number_restraints 1
_refine_ls_restrained_S_all 1.011
_refine_ls_R_factor_all 0.0377
_refine_ls_R_factor_gt 0.0295
_refine_ls_shift/su_max 0.001
_refine_ls_shift/su_mean 0.000
_refine_ls_structure_factor_coef Fsqd
_refine_ls_weighting_details 'calc w=1/[\s^2^(Fo^2^)+(0.0330P)^2^+0.2253P] where P=(Fo^2^+2Fc^2^)/3'
_refine_ls_weighting_scheme calc
_refine_ls_wR_factor_gt 0.0623
_refine_ls_wR_factor_ref 0.0650
_reflns_number_gt 11632
_reflns_number_total 12943
_reflns_threshold_expression >2sigma(I)
_cod_data_source_file om4004797_si_002.cif
_cod_data_source_block compound(S,S,Sp)-2b_0.5diethylether
_cod_original_sg_symbol_H-M 'P 21'
_cod_original_formula_sum 'C38 H44 Fe N2 O1.50 P Sn'
_cod_database_code 4081540

loop_
_symmetry_equiv_pos_as_xyz
'x, y, z'
'-x, y+1/2, -z'

loop_
_atom_site_label
_atom_site_type_symbol
_atom_site_fract_x
_atom_site_fract_y
_atom_site_fract_z
_atom_site_U_iso_or_equiv
_atom_site_adp_type
_atom_site_occupancy
_atom_site_symmetry_multiplicity
_atom_site_calc_flag
_atom_site_refinement_flags
Sn1 Sn 0.01042(3) 0.178449(12) 0.492512(10) 0.02721(7) Uani 1 1 d .
Sn2 Sn 0.49236(3) 0.157812(12) 0.989177(11) 0.02565(7) Uani 1 1 d .
Fe1 Fe -0.24499(6) 0.18444(3) 0.35412(2) 0.02878(12) Uani 1 1 d .
Fe2 Fe 0.25915(7) -0.01022(3) 0.96002(2) 0.03664(14) Uani 1 1 d .
P1 P 0.12825(11) 0.26016(5) 0.34839(4) 0.0282(2) Uani 1 1 d .
O1 O 0.2106(3) 0.21025(15) 0.39063(11) 0.0364(7) Uani 1 1 d .
P2 P 0.28902(10) 0.04476(5) 1.11057(4) 0.0224(2) Uani 1 1 d .
O2 O 0.2670(3) 0.12477(14) 1.10230(11) 0.0277(6) Uani 1 1 d .
N1 N 0.1424(3) 0.24548(15) 0.27485(13) 0.0245(7) Uani 1 1 d .
N2 N 0.1976(4) 0.34561(18) 0.34562(14) 0.0397(9) Uani 1 1 d .
N3 N 0.1397(3) -0.00534(17) 1.13464(12) 0.0257(7) Uani 1 1 d .
N4 N 0.4109(3) 0.01986(16) 1.16667(12) 0.0257(7) Uani 1 1 d .
C1 C -0.1240(4) 0.2328(2) 0.42412(16) 0.0284(8) Uani 1 1 d .
C2 C -0.0721(4) 0.26112(19) 0.36696(16) 0.0275(8) Uani 1 1 d .
C3 C -0.2018(5) 0.2940(2) 0.33685(18) 0.0336(9) Uani 1 1 d .
H3A H -0.2006 0.3166 0.2994 0.040 Uiso 1 1 calc R
C4 C -0.3347(5) 0.2869(2) 0.3735(2) 0.0384(10) Uani 1 1 d .
H4A H -0.4349 0.3033 0.3641 0.046 Uiso 1 1 calc R
C5 C -0.2858(4) 0.2501(2) 0.42675(17) 0.0330(9) Uani 1 1 d .
H5A H -0.3493 0.2390 0.4586 0.040 Uiso 1 1 calc R
C6 C -0.1763(7) 0.0780(2) 0.3396(3) 0.0582(14) Uani 1 1 d .
H6A H -0.0811 0.0575 0.3513 0.070 Uiso 1 1 calc R
C7 C -0.2124(5) 0.1127(2) 0.2850(2) 0.0453(11) Uani 1 1 d .
H7A H -0.1441 0.1196 0.2539 0.054 Uiso 1 1 calc R
C8 C -0.3676(5) 0.1353(2) 0.28490(18) 0.0415(11) Uani 1 1 d .
H8A H -0.4204 0.1591 0.2536 0.050 Uiso 1 1 calc R
C9 C -0.4312(6) 0.1157(3) 0.3406(2) 0.0522(13) Uani 1 1 d .
H9A H -0.5321 0.1247 0.3529 0.063 Uiso 1 1 calc R
C10 C -0.3125(8) 0.0802(3) 0.3737(2) 0.0653(17) Uani 1 1 d .
H10A H -0.3218 0.0610 0.4121 0.078 Uiso 1 1 calc R
C11 C 0.2291(4) 0.3062(2) 0.24738(16) 0.0290(9) Uani 1 1 d .
H11A H 0.3405 0.2965 0.2537 0.035 Uiso 1 1 calc R
C12 C 0.1874(5) 0.3728(2) 0.28388(19) 0.0388(11) Uani 1 1 d .
H12A H 0.0792 0.3863 0.2743 0.047 Uiso 1 1 calc R
C13 C 0.2923(6) 0.4377(2) 0.2682(2) 0.0556(14) Uani 1 1 d .
H13A H 0.4004 0.4254 0.2769 0.067 Uiso 1 1 calc R
H13B H 0.2654 0.4808 0.2915 0.067 Uiso 1 1 calc R
C14 C 0.2667(6) 0.4532(3) 0.2001(2) 0.0586(14) Uani 1 1 d .
H14A H 0.1612 0.4708 0.1931 0.070 Uiso 1 1 calc R
H14B H 0.3372 0.4920 0.1882 0.070 Uiso 1 1 calc R
C15 C 0.2928(5) 0.3864(2) 0.1620(2) 0.0463(11) Uani 1 1 d .
H15A H 0.4025 0.3740 0.1639 0.056 Uiso 1 1 calc R
H15B H 0.2653 0.3984 0.1208 0.056 Uiso 1 1 calc R
C16 C 0.1988(5) 0.3190(2) 0.18095(18) 0.0372(10) Uani 1 1 d .
H16A H 0.0888 0.3275 0.1731 0.045 Uiso 1 1 calc R
H16B H 0.2300 0.2759 0.1584 0.045 Uiso 1 1 calc R
C17 C 0.1802(4) 0.1706(2) 0.25451(15) 0.0323(8) Uani 1 1 d .
H17A H 0.1381 0.1633 0.2147 0.048 Uiso 1 1 calc R
H17B H 0.1360 0.1351 0.2811 0.048 Uiso 1 1 calc R
H17C H 0.2911 0.1646 0.2545 0.048 Uiso 1 1 calc R
C18 C 0.1662(7) 0.3984(3) 0.3940(2) 0.079(2) Uani 1 1 d .
H18A H 0.2389 0.4386 0.3925 0.119 Uiso 1 1 calc R
H18B H 0.1771 0.3739 0.4321 0.119 Uiso 1 1 calc R
H18C H 0.0622 0.4172 0.3891 0.119 Uiso 1 1 calc R
C21 C -0.1714(4) 0.1525(2) 0.55480(14) 0.0277(8) Uani 1 1 d .
C22 C -0.2025(5) 0.1975(2) 0.60320(17) 0.0369(10) Uani 1 1 d .
H22A H -0.1383 0.2376 0.6119 0.044 Uiso 1 1 calc R
C23 C -0.3301(5) 0.1829(3) 0.63933(18) 0.0477(11) Uani 1 1 d .
H23A H -0.3495 0.2135 0.6718 0.057 Uiso 1 1 calc R
C24 C -0.4264(5) 0.1243(3) 0.6274(2) 0.0474(12) Uani 1 1 d .
H24A H -0.5119 0.1157 0.6511 0.057 Uiso 1 1 calc R
C25 C -0.3963(5) 0.0786(3) 0.58072(19) 0.0456(11) Uani 1 1 d .
H25A H -0.4603 0.0381 0.5731 0.055 Uiso 1 1 calc R
C26 C -0.2702(5) 0.0920(2) 0.54424(18) 0.0424(10) Uani 1 1 d .
H26A H -0.2513 0.0604 0.5124 0.051 Uiso 1 1 calc R
C31 C 0.1496(4) 0.2630(2) 0.53482(16) 0.0288(8) Uani 1 1 d .
C32 C 0.0784(5) 0.3288(2) 0.55012(18) 0.0374(10) Uani 1 1 d .
H32A H -0.0276 0.3348 0.5422 0.045 Uiso 1 1 calc R
C33 C 0.1619(6) 0.3860(2) 0.5769(2) 0.0485(12) Uani 1 1 d .
H33A H 0.1120 0.4296 0.5871 0.058 Uiso 1 1 calc R
C34 C 0.3168(6) 0.3779(3) 0.5883(2) 0.0517(12) Uani 1 1 d .
H34A H 0.3733 0.4160 0.6064 0.062 Uiso 1 1 calc R
C35 C 0.3906(5) 0.3131(3) 0.5729(2) 0.0511(12) Uani 1 1 d .
H35A H 0.4969 0.3080 0.5807 0.061 Uiso 1 1 calc R
C36 C 0.3075(5) 0.2555(2) 0.54608(18) 0.0374(9) Uani 1 1 d .
H36A H 0.3581 0.2121 0.5357 0.045 Uiso 1 1 calc R
C41 C 0.1300(4) 0.0750(2) 0.48359(17) 0.0290(8) Uani 1 1 d .
C42 C 0.1243(5) 0.0268(2) 0.5320(2) 0.0485(12) Uani 1 1 d .
H42A H 0.0636 0.0392 0.5643 0.058 Uiso 1 1 calc R
C43 C 0.2062(5) -0.0393(2) 0.5336(2) 0.0519(12) Uani 1 1 d .
H43A H 0.2015 -0.0699 0.5669 0.062 Uiso 1 1 calc R
C44 C 0.2940(5) -0.0592(2) 0.4858(2) 0.0459(11) Uani 1 1 d .
H44A H 0.3480 -0.1037 0.4861 0.055 Uiso 1 1 calc R
C45 C 0.3013(5) -0.0126(3) 0.4374(2) 0.0492(12) Uani 1 1 d .
H45A H 0.3616 -0.0254 0.4050 0.059 Uiso 1 1 calc R
C46 C 0.2185(5) 0.0538(2) 0.43657(19) 0.0436(11) Uani 1 1 d .
H46A H 0.2238 0.0843 0.4032 0.052 Uiso 1 1 calc R
C51 C 0.4467(4) 0.0429(2) 0.99919(15) 0.0264(8) Uani 1 1 d .
C52 C 0.3558(4) 0.0045(2) 1.04328(15) 0.0270(8) Uani 1 1 d .
C53 C 0.3561(5) -0.0719(2) 1.02879(17) 0.0373(10) Uani 1 1 d .
H53A H 0.3083 -0.1092 1.0503 0.045 Uiso 1 1 calc R
C54 C 0.4420(6) -0.0816(2) 0.97598(19) 0.0456(11) Uani 1 1 d .
H54A H 0.4590 -0.1260 0.9563 0.055 Uiso 1 1 calc R
C55 C 0.4966(5) -0.0122(2) 0.95878(18) 0.0397(10) Uani 1 1 d .
H55A H 0.5571 -0.0034 0.9256 0.048 Uiso 1 1 calc R
C56 C 0.0582(5) 0.0488(3) 0.9473(2) 0.0508(12) Uani 1 1 d .
H56A H 0.0230 0.0858 0.9724 0.061 Uiso 1 1 calc R
C57 C 0.0238(6) -0.0271(3) 0.9517(2) 0.0605(15) Uani 1 1 d .
H57A H -0.0392 -0.0489 0.9800 0.073 Uiso 1 1 calc R
C58 C 0.1010(7) -0.0639(4) 0.9063(2) 0.0766(18) Uani 1 1 d .
H58A H 0.0986 -0.1145 0.8990 0.092 Uiso 1 1 calc R
C59 C 0.1833(7) -0.0107(4) 0.8732(2) 0.0746(17) Uani 1 1 d .
H59A H 0.2454 -0.0203 0.8406 0.089 Uiso 1 1 calc R
C60 C 0.1552(6) 0.0585(3) 0.8981(2) 0.0558(14) Uani 1 1 d .
H60A H 0.1938 0.1033 0.8846 0.067 Uiso 1 1 calc R
C61 C 0.1739(4) -0.0303(2) 1.19617(16) 0.0268(9) Uani 1 1 d .
H61A H 0.1533 0.0109 1.2233 0.032 Uiso 1 1 calc R
C62 C 0.3483(4) -0.0445(2) 1.19760(17) 0.0281(9) Uani 1 1 d .
H62A H 0.3690 -0.0886 1.1738 0.034 Uiso 1 1 calc R
C63 C 0.4076(5) -0.0576(2) 1.26127(18) 0.0376(10) Uani 1 1 d .
H63A H 0.3884 -0.0145 1.2858 0.045 Uiso 1 1 calc R
H63B H 0.5187 -0.0670 1.2618 0.045 Uiso 1 1 calc R
C64 C 0.3207(6) -0.1249(3) 1.2858(2) 0.0491(13) Uani 1 1 d .
H64A H 0.3499 -0.1685 1.2635 0.059 Uiso 1 1 calc R
H64B H 0.3521 -0.1325 1.3274 0.059 Uiso 1 1 calc R
C65 C 0.1446(6) -0.1156(3) 1.2814(2) 0.0510(13) Uani 1 1 d .
H65A H 0.0956 -0.1609 1.2944 0.061 Uiso 1 1 calc R
H65B H 0.1140 -0.0764 1.3083 0.061 Uiso 1 1 calc R
C66 C 0.0867(5) -0.0974(2) 1.2183(2) 0.0412(11) Uani 1 1 d .
H66A H 0.1040 -0.1391 1.1920 0.049 Uiso 1 1 calc R
H66B H -0.0241 -0.0872 1.2183 0.049 Uiso 1 1 calc R
C67 C -0.0174(4) 0.0205(2) 1.12189(17) 0.0340(9) Uani 1 1 d .
H67A H -0.0881 -0.0204 1.1228 0.051 Uiso 1 1 calc R
H67B H -0.0223 0.0430 1.0829 0.051 Uiso 1 1 calc R
H67C H -0.0456 0.0562 1.1515 0.051 Uiso 1 1 calc R
C68 C 0.5781(4) 0.0196(2) 1.15595(18) 0.0364(10) Uani 1 1 d .
H68A H 0.6346 0.0182 1.1936 0.055 Uiso 1 1 calc R
H68B H 0.6054 0.0635 1.1346 0.055 Uiso 1 1 calc R
H68C H 0.6039 -0.0230 1.1327 0.055 Uiso 1 1 calc R
C71 C 0.3054(4) 0.2332(2) 0.96923(16) 0.0266(8) Uani 1 1 d .
C72 C 0.1770(4) 0.2435(2) 1.00491(17) 0.0321(9) Uani 1 1 d .
H72A H 0.1664 0.2155 1.0395 0.038 Uiso 1 1 calc R
C73 C 0.0649(5) 0.2953(2) 0.98919(19) 0.0417(10) Uani 1 1 d .
H73A H -0.0199 0.3020 1.0136 0.050 Uiso 1 1 calc R
C74 C 0.0765(5) 0.3371(2) 0.9381(2) 0.0450(11) Uani 1 1 d .
H74A H -0.0001 0.3714 0.9276 0.054 Uiso 1 1 calc R
C75 C 0.2057(5) 0.3272(2) 0.9021(2) 0.0436(11) Uani 1 1 d .
H75A H 0.2152 0.3551 0.8674 0.052 Uiso 1 1 calc R
C76 C 0.3178(5) 0.2768(2) 0.91756(18) 0.0362(9) Uani 1 1 d .
H76A H 0.4037 0.2713 0.8935 0.043 Uiso 1 1 calc R
C81 C 0.6247(4) 0.1637(2) 0.90845(15) 0.0310(8) Uani 1 1 d .
C82 C 0.5589(5) 0.1388(2) 0.85471(18) 0.0418(10) Uani 1 1 d .
H82A H 0.4609 0.1171 0.8547 0.050 Uiso 1 1 calc R
C83 C 0.6358(5) 0.1453(2) 0.80066(18) 0.0484(11) Uani 1 1 d .
H83A H 0.5889 0.1290 0.7650 0.058 Uiso 1 1 calc R
C84 C 0.7816(5) 0.1763(3) 0.80086(19) 0.0544(12) Uani 1 1 d .
H84A H 0.8345 0.1806 0.7652 0.065 Uiso 1 1 calc R
C85 C 0.8487(5) 0.2007(3) 0.8529(2) 0.0604(15) Uani 1 1 d .
H85A H 0.9482 0.2209 0.8528 0.072 Uiso 1 1 calc R
C86 C 0.7699(5) 0.1956(3) 0.90653(19) 0.0473(12) Uani 1 1 d .
H86A H 0.8161 0.2141 0.9416 0.057 Uiso 1 1 calc R
C91 C 0.6302(4) 0.19733(19) 1.06384(15) 0.0252(8) Uani 1 1 d .
C92 C 0.5625(4) 0.2365(2) 1.11027(17) 0.0317(9) Uani 1 1 d .
H92A H 0.4570 0.2477 1.1078 0.038 Uiso 1 1 calc R
C93 C 0.6500(5) 0.2590(2) 1.16003(17) 0.0332(9) Uani 1 1 d .
H93A H 0.6031 0.2851 1.1905 0.040 Uiso 1 1 calc R
C94 C 0.8070(5) 0.2426(2) 1.16437(17) 0.0366(10) Uani 1 1 d .
H94A H 0.8656 0.2569 1.1980 0.044 Uiso 1 1 calc R
C95 C 0.8763(4) 0.2049(2) 1.11830(16) 0.0337(9) Uani 1 1 d .
H95A H 0.9822 0.1945 1.1205 0.040 Uiso 1 1 calc R
C96 C 0.7883(4) 0.1828(2) 1.06916(15) 0.0300(8) Uani 1 1 d .
H96A H 0.8363 0.1574 1.0386 0.036 Uiso 1 1 calc R
C1L C 0.7618(8) 0.5097(3) 0.2941(3) 0.092(2) Uani 1 1 d .
H1LA H 0.8321 0.4697 0.3031 0.137 Uiso 1 1 calc R
H1LB H 0.7079 0.5001 0.2566 0.137 Uiso 1 1 calc R
H1LC H 0.6878 0.5139 0.3253 0.137 Uiso 1 1 calc R
C2L C 0.8506(8) 0.5794(4) 0.2897(4) 0.113(3) Uani 1 1 d .
H2LA H 0.9062 0.5887 0.3273 0.136 Uiso 1 1 calc R
H2LB H 0.9265 0.5749 0.2585 0.136 Uiso 1 1 calc R
O3L O 0.7508(4) 0.6383(2) 0.27652(16) 0.0680(10) Uani 1 1 d .
C4L C 0.8153(7) 0.7089(4) 0.2771(3) 0.096(2) Uani 1 1 d .
H4LA H 0.8998 0.7103 0.2492 0.115 Uiso 1 1 calc R
H4LB H 0.8592 0.7187 0.3168 0.115 Uiso 1 1 calc R
C5L C 0.7048(8) 0.7672(4) 0.2615(3) 0.090(2) Uani 1 1 d .
H5LA H 0.7567 0.8141 0.2629 0.135 Uiso 1 1 calc R
H5LB H 0.6219 0.7671 0.2895 0.135 Uiso 1 1 calc R
H5LC H 0.6628 0.7588 0.2218 0.135 Uiso 1 1 calc R

loop_
_atom_site_aniso_label
_atom_site_aniso_U_11
_atom_site_aniso_U_22
_atom_site_aniso_U_33
_atom_site_aniso_U_23
_atom_site_aniso_U_13
_atom_site_aniso_U_12
Sn1 0.03025(13) 0.02600(16) 0.02569(13) -0.00319(12) 0.00633(10) -0.00306(11)
Sn2 0.02379(12) 0.02494(16) 0.02839(13) 0.00101(12) 0.00377(9) 0.00285(11)
Fe1 0.0304(3) 0.0256(3) 0.0303(3) 0.0034(2) 0.0009(2) -0.0038(2)
Fe2 0.0521(4) 0.0335(3) 0.0244(3) -0.0066(2) 0.0027(3) -0.0091(3)
P1 0.0330(5) 0.0242(5) 0.0278(5) -0.0025(4) 0.0069(4) -0.0079(4)
O1 0.0366(15) 0.0394(17) 0.0331(15) 0.0024(12) 0.0002(12) -0.0059(13)
P2 0.0221(5) 0.0226(5) 0.0225(5) -0.0023(4) 0.0021(4) -0.0006(4)
O2 0.0319(14) 0.0243(15) 0.0268(14) 0.0001(11) 0.0017(11) 0.0003(11)
N1 0.0298(17) 0.0189(16) 0.0252(16) 0.0003(12) 0.0087(13) 0.0001(12)
N2 0.054(2) 0.0312(19) 0.0350(19) -0.0087(15) 0.0182(16) -0.0195(16)
N3 0.0252(16) 0.0286(17) 0.0232(15) 0.0001(13) 0.0011(12) -0.0030(13)
N4 0.0234(16) 0.0276(17) 0.0260(16) 0.0008(13) -0.0003(12) -0.0030(13)
C1 0.038(2) 0.021(2) 0.026(2) -0.0001(15) 0.0086(16) -0.0004(16)
C2 0.038(2) 0.0130(18) 0.032(2) -0.0027(15) 0.0105(17) -0.0026(16)
C3 0.042(2) 0.025(2) 0.034(2) 0.0055(17) 0.0050(18) -0.0021(18)
C4 0.037(2) 0.033(2) 0.046(3) 0.002(2) 0.007(2) 0.0060(19)
C5 0.034(2) 0.031(2) 0.035(2) 0.0023(17) 0.0115(17) 0.0002(17)
C6 0.073(4) 0.024(3) 0.076(4) -0.011(2) -0.031(3) 0.003(2)
C7 0.045(3) 0.043(3) 0.047(3) -0.011(2) 0.003(2) -0.010(2)
C8 0.042(2) 0.046(3) 0.037(2) 0.0037(19) -0.0051(18) -0.017(2)
C9 0.048(3) 0.061(3) 0.048(3) -0.003(2) 0.007(2) -0.030(2)
C10 0.120(5) 0.037(3) 0.038(3) 0.010(2) -0.015(3) -0.041(3)
C11 0.028(2) 0.025(2) 0.034(2) 0.0028(16) 0.0098(16) -0.0046(16)
C12 0.052(3) 0.023(2) 0.042(3) 0.0002(18) 0.021(2) -0.0054(19)
C13 0.084(4) 0.024(3) 0.061(3) 0.000(2) 0.035(3) -0.016(2)
C14 0.073(4) 0.033(3) 0.071(4) 0.014(3) 0.030(3) -0.008(3)
C15 0.049(3) 0.046(3) 0.045(3) 0.014(2) 0.019(2) -0.002(2)
C16 0.032(2) 0.040(2) 0.040(2) 0.0099(19) 0.0105(18) 0.0016(18)
C17 0.0303(17) 0.029(2) 0.037(2) -0.0052(18) 0.0022(15) 0.0029(17)
C18 0.135(5) 0.048(3) 0.057(3) -0.023(3) 0.051(4) -0.042(3)
C21 0.0291(18) 0.032(2) 0.0226(17) 0.0044(16) 0.0074(14) -0.0027(17)
C22 0.045(2) 0.029(3) 0.038(2) -0.0022(18) 0.0080(18) 0.0018(19)
C23 0.055(3) 0.049(3) 0.040(2) 0.000(2) 0.0237(19) 0.005(2)
C24 0.041(3) 0.051(3) 0.051(3) 0.012(2) 0.021(2) 0.008(2)
C25 0.045(3) 0.048(3) 0.044(3) 0.016(2) 0.000(2) -0.017(2)
C26 0.047(3) 0.048(3) 0.032(2) -0.002(2) 0.0044(19) -0.012(2)
C31 0.032(2) 0.026(2) 0.028(2) 0.0007(16) 0.0022(16) -0.0066(17)
C32 0.036(2) 0.036(2) 0.041(2) -0.0063(19) 0.0031(19) -0.0009(19)
C33 0.059(3) 0.031(2) 0.056(3) -0.009(2) 0.014(2) -0.007(2)
C34 0.058(3) 0.039(3) 0.057(3) -0.009(2) -0.004(2) -0.020(2)
C35 0.031(2) 0.062(3) 0.060(3) 0.005(3) -0.010(2) -0.010(2)
C36 0.035(2) 0.036(2) 0.041(2) -0.0020(19) -0.0002(18) 0.0006(19)
C41 0.031(2) 0.023(2) 0.033(2) -0.0015(16) 0.0063(17) -0.0058(16)
C42 0.065(3) 0.040(3) 0.042(3) 0.001(2) 0.023(2) 0.007(2)
C43 0.067(3) 0.035(3) 0.054(3) 0.014(2) 0.014(2) 0.009(2)
C44 0.047(3) 0.029(2) 0.062(3) -0.001(2) 0.011(2) 0.008(2)
C45 0.049(3) 0.047(3) 0.053(3) -0.001(2) 0.021(2) 0.015(2)
C46 0.049(3) 0.038(3) 0.045(3) 0.007(2) 0.017(2) 0.003(2)
C51 0.0294(19) 0.026(2) 0.0236(19) -0.0014(15) 0.0042(15) 0.0049(16)
C52 0.029(2) 0.028(2) 0.0241(19) -0.0015(15) 0.0035(15) 0.0009(16)
C53 0.051(3) 0.027(2) 0.034(2) -0.0016(19) 0.0077(19) -0.0059(19)
C54 0.073(3) 0.028(2) 0.037(2) -0.0079(19) 0.016(2) 0.009(2)
C55 0.054(3) 0.031(2) 0.035(2) -0.0032(18) 0.0197(19) 0.003(2)
C56 0.054(3) 0.057(3) 0.041(3) 0.003(2) -0.009(2) -0.006(2)
C57 0.060(3) 0.072(4) 0.049(3) 0.008(3) -0.011(2) -0.035(3)
C58 0.105(5) 0.073(4) 0.050(3) -0.021(3) -0.024(3) -0.022(4)
C59 0.083(4) 0.112(5) 0.028(3) -0.011(3) -0.004(3) -0.007(4)
C60 0.060(3) 0.070(4) 0.037(3) 0.015(3) -0.013(2) -0.024(3)
C61 0.035(2) 0.025(2) 0.0214(19) -0.0032(16) 0.0033(16) -0.0083(16)
C62 0.034(2) 0.023(2) 0.027(2) -0.0028(17) -0.0024(17) 0.0007(17)
C63 0.047(3) 0.033(2) 0.033(2) 0.0078(19) -0.0065(19) -0.0063(19)
C64 0.074(3) 0.036(3) 0.037(3) 0.016(2) -0.012(2) -0.010(2)
C65 0.074(3) 0.046(3) 0.033(3) 0.014(2) 0.003(2) -0.028(3)
C66 0.047(3) 0.041(3) 0.036(3) 0.0090(19) -0.002(2) -0.016(2)
C67 0.025(2) 0.037(2) 0.040(2) 0.0031(18) 0.0005(17) -0.0027(17)
C68 0.023(2) 0.045(3) 0.041(2) 0.000(2) -0.0025(17) 0.0002(18)
C71 0.027(2) 0.022(2) 0.030(2) -0.0016(16) -0.0002(16) 0.0031(15)
C72 0.031(2) 0.032(2) 0.033(2) 0.0043(17) 0.0042(17) 0.0060(17)
C73 0.031(2) 0.050(3) 0.045(3) 0.005(2) 0.0100(19) 0.008(2)
C74 0.036(2) 0.042(3) 0.057(3) 0.011(2) 0.001(2) 0.014(2)
C75 0.039(3) 0.045(3) 0.046(3) 0.015(2) 0.006(2) 0.008(2)
C76 0.033(2) 0.035(2) 0.040(2) 0.0031(18) 0.0087(18) 0.0072(19)
C81 0.0324(19) 0.028(2) 0.0337(19) 0.0099(17) 0.0116(15) 0.0076(18)
C82 0.046(2) 0.037(3) 0.043(2) -0.0063(19) 0.0176(19) -0.0049(19)
C83 0.067(3) 0.045(3) 0.034(2) 0.000(2) 0.019(2) -0.003(2)
C84 0.059(3) 0.065(3) 0.041(2) 0.015(3) 0.024(2) 0.011(3)
C85 0.029(2) 0.090(4) 0.062(3) 0.035(3) 0.012(2) -0.006(2)
C86 0.039(2) 0.061(3) 0.042(2) 0.017(2) 0.0023(19) 0.000(2)
C91 0.0265(19) 0.022(2) 0.0275(19) 0.0035(15) 0.0017(15) 0.0008(15)
C92 0.025(2) 0.030(2) 0.041(2) 0.0062(17) 0.0028(17) 0.0030(16)
C93 0.037(2) 0.034(2) 0.029(2) 0.0010(18) 0.0055(17) -0.0034(19)
C94 0.039(2) 0.044(3) 0.027(2) 0.0036(18) -0.0053(18) -0.0034(19)
C95 0.0203(19) 0.051(3) 0.030(2) 0.0089(18) 0.0006(16) -0.0014(17)
C96 0.0270(18) 0.036(2) 0.0276(18) 0.0057(18) 0.0047(14) 0.0036(18)
C1L 0.133(6) 0.074(4) 0.069(4) 0.008(3) 0.027(4) 0.038(4)
C2L 0.065(4) 0.100(6) 0.174(8) 0.020(5) -0.003(5) 0.014(4)
O3L 0.067(2) 0.077(3) 0.061(2) 0.0044(19) 0.0070(18) 0.007(2)
C4L 0.058(4) 0.093(5) 0.137(6) 0.016(5) 0.008(4) -0.023(4)
C5L 0.111(5) 0.075(4) 0.084(5) -0.004(4) 0.024(4) 0.006(4)

loop_
_atom_type_symbol
_atom_type_description
_atom_type_scat_dispersion_real
_atom_type_scat_dispersion_imag
_atom_type_scat_source
C C 0.0033 0.0016 'International Tables Vol C Tables 4.2.6.8 and 6.1.1.4'
H H 0.0000 0.0000 'International Tables Vol C Tables 4.2.6.8 and 6.1.1.4'
N N 0.0061 0.0033 'International Tables Vol C Tables 4.2.6.8 and 6.1.1.4'
O O 0.0106 0.0060 'International Tables Vol C Tables 4.2.6.8 and 6.1.1.4'
P P 0.1023 0.0942 'International Tables Vol C Tables 4.2.6.8 and 6.1.1.4'
Fe Fe 0.3463 0.8444 'International Tables Vol C Tables 4.2.6.8 and 6.1.1.4'
Sn Sn -0.6537 1.4246 'International Tables Vol C Tables 4.2.6.8 and 6.1.1.4'

loop_
_geom_angle_atom_site_label_1
_geom_angle_atom_site_label_2
_geom_angle_atom_site_label_3
_geom_angle
C1 Sn1 C31 105.72(14)
C1 Sn1 C41 126.04(14)
C31 Sn1 C41 113.58(15)
C1 Sn1 C21 99.94(13)
C31 Sn1 C21 105.95(14)
C41 Sn1 C21 103.02(14)
C1 Sn1 O1 70.93(11)
C31 Sn1 O1 82.53(11)
C41 Sn1 O1 78.94(11)
C21 Sn1 O1 169.23(10)
C51 Sn2 C91 110.15(13)
C51 Sn2 C71 120.27(14)
C91 Sn2 C71 110.15(13)
C51 Sn2 C81 103.80(14)
C91 Sn2 C81 109.85(14)
C71 Sn2 C81 101.75(13)
C51 Sn2 O2 68.07(10)
C91 Sn2 O2 77.76(10)
C71 Sn2 O2 79.71(11)
C81 Sn2 O2 170.81(11)
C10 Fe1 C7 67.4(2)
C10 Fe1 C9 40.2(2)
C7 Fe1 C9 67.89(18)
C10 Fe1 C6 40.6(2)
C7 Fe1 C6 40.04(19)
C9 Fe1 C6 68.3(2)
C10 Fe1 C2 144.3(2)
C7 Fe1 C2 115.06(16)
C9 Fe1 C2 174.85(19)
C6 Fe1 C2 116.72(19)
C10 Fe1 C5 108.34(19)
C7 Fe1 C5 175.70(17)
C9 Fe1 C5 108.69(17)
C6 Fe1 C5 136.80(19)
C2 Fe1 C5 68.56(14)
C10 Fe1 C1 112.11(18)
C7 Fe1 C1 140.40(16)
C9 Fe1 C1 138.76(16)
C6 Fe1 C1 112.37(17)
C2 Fe1 C1 41.60(14)
C5 Fe1 C1 40.79(15)
C10 Fe1 C8 67.25(18)
C7 Fe1 C8 39.88(17)
C9 Fe1 C8 40.50(16)
C6 Fe1 C8 67.44(19)
C2 Fe1 C8 139.14(15)
C5 Fe1 C8 138.86(16)
C1 Fe1 C8 179.26(15)
C10 Fe1 C3 173.4(2)
C7 Fe1 C3 116.33(17)
C9 Fe1 C3 134.8(2)
C6 Fe1 C3 145.66(19)
C2 Fe1 C3 40.41(15)
C5 Fe1 C3 67.88(15)
C1 Fe1 C3 68.90(15)
C8 Fe1 C3 111.68(17)
C10 Fe1 C4 133.1(2)
C7 Fe1 C4 142.32(19)
C9 Fe1 C4 106.5(2)
C6 Fe1 C4 173.7(2)
C2 Fe1 C4 68.55(16)
C5 Fe1 C4 40.35(16)
C1 Fe1 C4 68.92(16)
C8 Fe1 C4 111.18(18)
C3 Fe1 C4 40.59(15)
C59 Fe2 C52 170.8(2)
C59 Fe2 C58 40.7(2)
C52 Fe2 C58 148.4(2)
C59 Fe2 C55 106.4(2)
C52 Fe2 C55 68.32(15)
C58 Fe2 C55 129.5(2)
C59 Fe2 C56 67.7(2)
C52 Fe2 C56 112.42(17)
C58 Fe2 C56 67.6(2)
C55 Fe2 C56 148.03(18)
C59 Fe2 C60 40.1(2)
C52 Fe2 C60 134.22(19)
C58 Fe2 C60 67.7(2)
C55 Fe2 C60 114.83(18)
C56 Fe2 C60 40.23(19)
C59 Fe2 C57 67.8(2)
C52 Fe2 C57 118.71(18)
C58 Fe2 C57 40.0(2)
C55 Fe2 C57 168.7(2)
C56 Fe2 C57 40.30(19)
C60 Fe2 C57 67.5(2)
C59 Fe2 C51 129.6(2)
C52 Fe2 C51 41.58(14)
C58 Fe2 C51 168.3(2)
C55 Fe2 C51 40.54(15)
C56 Fe2 C51 117.74(17)
C60 Fe2 C51 109.05(18)
C57 Fe2 C51 150.54(19)
C59 Fe2 C53 145.5(2)
C52 Fe2 C53 40.68(15)
C58 Fe2 C53 115.5(2)
C55 Fe2 C53 67.37(16)
C56 Fe2 C53 135.36(17)
C60 Fe2 C53 174.2(2)
C57 Fe2 C53 111.44(19)
C51 Fe2 C53 68.81(15)
C59 Fe2 C54 112.8(2)
C52 Fe2 C54 68.45(16)
C58 Fe2 C54 107.3(2)
C55 Fe2 C54 39.87(17)
C56 Fe2 C54 172.10(19)
C60 Fe2 C54 144.70(19)
C57 Fe2 C54 132.0(2)
C51 Fe2 C54 68.46(16)
C53 Fe2 C54 40.31(15)
O1 P1 N2 115.40(18)
O1 P1 N1 118.99(15)
N2 P1 N1 94.37(15)
O1 P1 C2 107.92(16)
N2 P1 C2 110.47(18)
N1 P1 C2 109.05(17)
P1 O1 Sn1 109.48(13)
O2 P2 N3 118.49(15)
O2 P2 N4 115.78(15)
N3 P2 N4 94.82(14)
O2 P2 C52 109.93(16)
N3 P2 C52 108.46(16)
N4 P2 C52 108.18(16)
P2 O2 Sn2 101.51(12)
C17 N1 C11 116.3(3)
C17 N1 P1 118.2(2)
C11 N1 P1 110.0(2)
C12 N2 C18 117.7(4)
C12 N2 P1 109.6(3)
C18 N2 P1 120.3(3)
C67 N3 C61 116.4(3)
C67 N3 P2 118.7(2)
C61 N3 P2 109.4(2)
C68 N4 C62 116.7(3)
C68 N4 P2 118.5(2)
C62 N4 P2 109.7(2)
C5 C1 C2 106.3(3)
C5 C1 Fe1 69.5(2)
C2 C1 Fe1 69.1(2)
C5 C1 Sn1 125.6(3)
C2 C1 Sn1 128.1(3)
Fe1 C1 Sn1 127.05(18)
C3 C2 C1 107.9(3)
C3 C2 P1 130.3(3)
C1 C2 P1 121.4(3)
C3 C2 Fe1 70.1(2)
C1 C2 Fe1 69.3(2)
P1 C2 Fe1 131.52(19)
C2 C3 C4 108.8(3)
C2 C3 Fe1 69.5(2)
C4 C3 Fe1 69.8(2)
C2 C3 H3A 125.6
C4 C3 H3A 125.6
Fe1 C3 H3A 126.7
C5 C4 C3 107.4(4)
C5 C4 Fe1 69.4(2)
C3 C4 Fe1 69.6(2)
C5 C4 H4A 126.3
C3 C4 H4A 126.3
Fe1 C4 H4A 126.2
C4 C5 C1 109.6(3)
C4 C5 Fe1 70.2(2)
C1 C5 Fe1 69.7(2)
C4 C5 H5A 125.2
C1 C5 H5A 125.2
Fe1 C5 H5A 126.5
C7 C6 C10 106.7(5)
C7 C6 Fe1 69.9(3)
C10 C6 Fe1 69.0(3)
C7 C6 H6A 126.6
C10 C6 H6A 126.6
Fe1 C6 H6A 126.1
C8 C7 C6 108.9(4)
C8 C7 Fe1 70.4(2)
C6 C7 Fe1 70.1(3)
C8 C7 H7A 125.6
C6 C7 H7A 125.6
Fe1 C7 H7A 125.5
C7 C8 C9 108.4(4)
C7 C8 Fe1 69.7(2)
C9 C8 Fe1 69.5(2)
C7 C8 H8A 125.8
C9 C8 H8A 125.8
Fe1 C8 H8A 126.6
C10 C9 C8 106.5(4)
C10 C9 Fe1 69.2(3)
C8 C9 Fe1 70.0(2)
C10 C9 H9A 126.7
C8 C9 H9A 126.7
Fe1 C9 H9A 125.7
C9 C10 C6 109.4(4)
C9 C10 Fe1 70.6(3)
C6 C10 Fe1 70.4(3)
C9 C10 H10A 125.3
C6 C10 H10A 125.3
Fe1 C10 H10A 125.3
N1 C11 C12 104.1(3)
N1 C11 C16 116.5(3)
C12 C11 C16 111.7(3)
N1 C11 H11A 108.1
C12 C11 H11A 108.1
C16 C11 H11A 108.1
N2 C12 C11 103.4(3)
N2 C12 C13 116.9(4)
C11 C12 C13 110.0(3)
N2 C12 H12A 108.7
C11 C12 H12A 108.7
C13 C12 H12A 108.7
C12 C13 C14 107.1(4)
C12 C13 H13A 110.3
C14 C13 H13A 110.3
C12 C13 H13B 110.3
C14 C13 H13B 110.3
H13A C13 H13B 108.6
C15 C14 C13 112.9(4)
C15 C14 H14A 109.0
C13 C14 H14A 109.0
C15 C14 H14B 109.0
C13 C14 H14B 109.0
H14A C14 H14B 107.8
C14 C15 C16 113.6(3)
C14 C15 H15A 108.9
C16 C15 H15A 108.9
C14 C15 H15B 108.9
C16 C15 H15B 108.9
H15A C15 H15B 107.7
C11 C16 C15 108.3(3)
C11 C16 H16A 110.0
C15 C16 H16A 110.0
C11 C16 H16B 110.0
C15 C16 H16B 110.0
H16A C16 H16B 108.4
N1 C17 H17A 109.5
N1 C17 H17B 109.5
H17A C17 H17B 109.5
N1 C17 H17C 109.5
H17A C17 H17C 109.5
H17B C17 H17C 109.5
N2 C18 H18A 109.5
N2 C18 H18B 109.5
H18A C18 H18B 109.5
N2 C18 H18C 109.5
H18A C18 H18C 109.5
H18B C18 H18C 109.5
C22 C21 C26 117.5(3)
C22 C21 Sn1 122.0(3)
C26 C21 Sn1 120.3(3)
C21 C22 C23 120.5(4)
C21 C22 H22A 119.7
C23 C22 H22A 119.7
C24 C23 C22 120.8(4)
C24 C23 H23A 119.6
C22 C23 H23A 119.6
C25 C24 C23 119.6(4)
C25 C24 H24A 120.2
C23 C24 H24A 120.2
C24 C25 C26 120.5(4)
C24 C25 H25A 119.7
C26 C25 H25A 119.7
C25 C26 C21 121.0(4)
C25 C26 H26A 119.5
C21 C26 H26A 119.5
C36 C31 C32 118.5(4)
C36 C31 Sn1 123.0(3)
C32 C31 Sn1 118.5(3)
C33 C32 C31 121.4(4)
C33 C32 H32A 119.3
C31 C32 H32A 119.3
C34 C33 C32 119.6(4)
C34 C33 H33A 120.2
C32 C33 H33A 120.2
C33 C34 C35 120.0(4)
C33 C34 H34A 120.0
C35 C34 H34A 120.0
C34 C35 C36 120.6(4)
C34 C35 H35A 119.7
C36 C35 H35A 119.7
C31 C36 C35 119.8(4)
C31 C36 H36A 120.1
C35 C36 H36A 120.1
C46 C41 C42 116.8(4)
C46 C41 Sn1 126.4(3)
C42 C41 Sn1 116.7(3)
C43 C42 C41 122.3(4)
C43 C42 H42A 118.9
C41 C42 H42A 118.9
C44 C43 C42 119.7(4)
C44 C43 H43A 120.2
C42 C43 H43A 120.2
C43 C44 C45 119.2(4)
C43 C44 H44A 120.4
C45 C44 H44A 120.4
C44 C45 C46 120.4(4)
C44 C45 H45A 119.8
C46 C45 H45A 119.8
C41 C46 C45 121.7(4)
C41 C46 H46A 119.2
C45 C46 H46A 119.2
C55 C51 C52 105.8(3)
C55 C51 Fe2 69.4(2)
C52 C51 Fe2 68.5(2)
C55 C51 Sn2 124.1(3)
C52 C51 Sn2 130.0(2)
Fe2 C51 Sn2 123.90(18)
C53 C52 C51 107.9(3)
C53 C52 P2 126.4(3)
C51 C52 P2 124.7(3)
C53 C52 Fe2 70.6(2)
C51 C52 Fe2 69.9(2)
P2 C52 Fe2 133.9(2)
C54 C53 C52 108.3(3)
C54 C53 Fe2 69.9(2)
C52 C53 Fe2 68.7(2)
C54 C53 H53A 125.9
C52 C53 H53A 125.9
Fe2 C53 H53A 127.1
C55 C54 C53 107.7(4)
C55 C54 Fe2 69.4(3)
C53 C54 Fe2 69.8(2)
C55 C54 H54A 126.2
C53 C54 H54A 126.2
Fe2 C54 H54A 126.2
C54 C55 C51 110.3(3)
C54 C55 Fe2 70.7(3)
C51 C55 Fe2 70.1(2)
C54 C55 H55A 124.8
C51 C55 H55A 124.8
Fe2 C55 H55A 126.0
C60 C56 C57 107.9(5)
C60 C56 Fe2 70.0(3)
C57 C56 Fe2 70.0(3)
C60 C56 H56A 126.1
C57 C56 H56A 126.1
Fe2 C56 H56A 125.5
C58 C57 C56 108.0(5)
C58 C57 Fe2 69.5(3)
C56 C57 Fe2 69.7(3)
C58 C57 H57A 126.0
C56 C57 H57A 126.0
Fe2 C57 H57A 126.4
C57 C58 C59 108.0(5)
C57 C58 Fe2 70.5(3)
C59 C58 Fe2 69.3(3)
C57 C58 H58A 126.0
C59 C58 H58A 126.0
Fe2 C58 H58A 125.7
C60 C59 C58 108.0(5)
C60 C59 Fe2 70.7(3)
C58 C59 Fe2 70.0(3)
C60 C59 H59A 126.0
C58 C59 H59A 126.0
Fe2 C59 H59A 124.9
C59 C60 C56 108.1(5)
C59 C60 Fe2 69.2(3)
C56 C60 Fe2 69.8(3)
C59 C60 H60A 126.0
C56 C60 H60A 126.0
Fe2 C60 H60A 126.6
N3 C61 C66 117.6(3)
N3 C61 C62 104.1(3)
C66 C61 C62 110.7(3)
N3 C61 H61A 108.0
C66 C61 H61A 108.0
C62 C61 H61A 108.0
N4 C62 C63 116.6(3)
N4 C62 C61 103.3(3)
C63 C62 C61 110.7(3)
N4 C62 H62A 108.6
C63 C62 H62A 108.6
C61 C62 H62A 108.6
C62 C63 C64 107.7(3)
C62 C63 H63A 110.2
C64 C63 H63A 110.2
C62 C63 H63B 110.2
C64 C63 H63B 110.2
H63A C63 H63B 108.5
C65 C64 C63 112.5(4)
C65 C64 H64A 109.1
C63 C64 H64A 109.1
C65 C64 H64B 109.1
C63 C64 H64B 109.1
H64A C64 H64B 107.8
C66 C65 C64 112.6(4)
C66 C65 H65A 109.1
C64 C65 H65A 109.1
C66 C65 H65B 109.1
C64 C65 H65B 109.1
H65A C65 H65B 107.8
C61 C66 C65 108.9(3)
C61 C66 H66A 109.9
C65 C66 H66A 109.9
C61 C66 H66B 109.9
C65 C66 H66B 109.9
H66A C66 H66B 108.3
N3 C67 H67A 109.5
N3 C67 H67B 109.5
H67A C67 H67B 109.5
N3 C67 H67C 109.5
H67A C67 H67C 109.5
H67B C67 H67C 109.5
N4 C68 H68A 109.5
N4 C68 H68B 109.5
H68A C68 H68B 109.5
N4 C68 H68C 109.5
H68A C68 H68C 109.5
H68B C68 H68C 109.5
C72 C71 C76 118.2(3)
C72 C71 Sn2 124.6(3)
C76 C71 Sn2 117.1(3)
C73 C72 C71 120.3(4)
C73 C72 H72A 119.9
C71 C72 H72A 119.9
C74 C73 C72 121.2(4)
C74 C73 H73A 119.4
C72 C73 H73A 119.4
C73 C74 C75 118.8(4)
C73 C74 H74A 120.6
C75 C74 H74A 120.6
C76 C75 C74 120.5(4)
C76 C75 H75A 119.8
C74 C75 H75A 119.8
C75 C76 C71 121.0(4)
C75 C76 H76A 119.5
C71 C76 H76A 119.5
C86 C81 C82 117.3(3)
C86 C81 Sn2 123.0(3)
C82 C81 Sn2 119.6(3)
C81 C82 C83 121.8(4)
C81 C82 H82A 119.1
C83 C82 H82A 119.1
C84 C83 C82 119.0(4)
C84 C83 H83A 120.5
C82 C83 H83A 120.5
C85 C84 C83 120.2(4)
C85 C84 H84A 119.9
C83 C84 H84A 119.9
C84 C85 C86 120.5(4)
C84 C85 H85A 119.7
C86 C85 H85A 119.7
C81 C86 C85 121.1(4)
C81 C86 H86A 119.5
C85 C86 H86A 119.5
C96 C91 C92 117.4(3)
C96 C91 Sn2 121.6(3)
C92 C91 Sn2 121.0(3)
C93 C92 C91 121.1(3)
C93 C92 H92A 119.5
C91 C92 H92A 119.5
C94 C93 C92 120.1(4)
C94 C93 H93A 120.0
C92 C93 H93A 120.0
C95 C94 C93 119.5(4)
C95 C94 H94A 120.2
C93 C94 H94A 120.2
C96 C95 C94 119.9(3)
C96 C95 H95A 120.1
C94 C95 H95A 120.1
C95 C96 C91 122.1(3)
C95 C96 H96A 119.0
C91 C96 H96A 119.0
C2L C1L H1LA 109.5
C2L C1L H1LB 109.5
H1LA C1L H1LB 109.5
C2L C1L H1LC 109.5
H1LA C1L H1LC 109.5
H1LB C1L H1LC 109.5
O3L C2L C1L 110.5(5)
O3L C2L H2LA 109.5
C1L C2L H2LA 109.5
O3L C2L H2LB 109.5
C1L C2L H2LB 109.5
H2LA C2L H2LB 108.1
C2L O3L C4L 117.2(5)
O3L C4L C5L 113.9(5)
O3L C4L H4LA 108.8
C5L C4L H4LA 108.8
O3L C4L H4LB 108.8
C5L C4L H4LB 108.8
H4LA C4L H4LB 107.7
C4L C5L H5LA 109.5
C4L C5L H5LB 109.5
H5LA C5L H5LB 109.5
C4L C5L H5LC 109.5
H5LA C5L H5LC 109.5
H5LB C5L H5LC 109.5

loop_
_geom_bond_atom_site_label_1
_geom_bond_atom_site_label_2
_geom_bond_distance
Sn1 C1 2.132(4)
Sn1 C31 2.146(4)
Sn1 C41 2.149(4)
Sn1 C21 2.171(3)
Sn1 O1 2.945(3)
Sn2 C51 2.132(4)
Sn2 C91 2.142(4)
Sn2 C71 2.147(4)
Sn2 C81 2.159(3)
Sn2 O2 3.279(2)
Fe1 C10 2.026(4)
Fe1 C7 2.042(4)
Fe1 C9 2.045(4)
Fe1 C6 2.045(4)
Fe1 C2 2.049(4)
Fe1 C5 2.049(4)
Fe1 C1 2.051(4)
Fe1 C8 2.051(4)
Fe1 C3 2.058(4)
Fe1 C4 2.059(4)
Fe2 C59 2.028(5)
Fe2 C52 2.033(4)
Fe2 C58 2.037(5)
Fe2 C55 2.043(4)
Fe2 C56 2.045(5)
Fe2 C60 2.048(5)
Fe2 C57 2.050(5)
Fe2 C51 2.053(4)
Fe2 C53 2.058(4)
Fe2 C54 2.059(5)
P1 O1 1.474(3)
P1 N2 1.660(3)
P1 N1 1.671(3)
P1 C2 1.783(4)
P2 O2 1.473(3)
P2 N3 1.672(3)
P2 N4 1.673(3)
P2 C52 1.778(3)
N1 C17 1.469(4)
N1 C11 1.471(4)
N2 C12 1.464(5)
N2 C18 1.473(5)
N3 C67 1.451(4)
N3 C61 1.468(5)
N4 C68 1.464(4)
N4 C62 1.464(5)
C1 C5 1.429(5)
C1 C2 1.456(5)
C2 C3 1.418(5)
C3 C4 1.428(5)
C3 H3A 0.9300
C4 C5 1.417(6)
C4 H4A 0.9300
C5 H5A 0.9300
C6 C7 1.399(7)
C6 C10 1.413(8)
C6 H6A 0.9300
C7 C8 1.396(6)
C7 H7A 0.9300
C8 C9 1.418(6)
C8 H8A 0.9300
C9 C10 1.400(7)
C9 H9A 0.9300
C10 H10A 0.9300
C11 C12 1.504(5)
C11 C16 1.517(5)
C11 H11A 0.9800
C12 C13 1.527(6)
C12 H12A 0.9800
C13 C14 1.556(7)
C13 H13A 0.9700
C13 H13B 0.9700
C14 C15 1.499(6)
C14 H14A 0.9700
C14 H14B 0.9700
C15 C16 1.531(5)
C15 H15A 0.9700
C15 H15B 0.9700
C16 H16A 0.9700
C16 H16B 0.9700
C17 H17A 0.9600
C17 H17B 0.9600
C17 H17C 0.9600
C18 H18A 0.9600
C18 H18B 0.9600
C18 H18C 0.9600
C21 C22 1.384(5)
C21 C26 1.403(5)
C22 C23 1.404(5)
C22 H22A 0.9300
C23 C24 1.368(6)
C23 H23A 0.9300
C24 C25 1.361(6)
C24 H24A 0.9300
C25 C26 1.394(5)
C25 H25A 0.9300
C26 H26A 0.9300
C31 C36 1.381(5)
C31 C32 1.388(5)
C32 C33 1.386(6)
C32 H32A 0.9300
C33 C34 1.358(6)
C33 H33A 0.9300
C34 C35 1.381(7)
C34 H34A 0.9300
C35 C36 1.392(6)
C35 H35A 0.9300
C36 H36A 0.9300
C41 C46 1.368(5)
C41 C42 1.391(5)
C42 C43 1.388(6)
C42 H42A 0.9300
C43 C44 1.372(6)
C43 H43A 0.9300
C44 C45 1.372(6)
C44 H44A 0.9300
C45 C46 1.398(6)
C45 H45A 0.9300
C46 H46A 0.9300
C51 C55 1.419(5)
C51 C52 1.450(5)
C52 C53 1.422(5)
C53 C54 1.418(5)
C53 H53A 0.9300
C54 C55 1.399(6)
C54 H54A 0.9300
C55 H55A 0.9300
C56 C60 1.408(7)
C56 C57 1.411(7)
C56 H56A 0.9300
C57 C58 1.396(8)
C57 H57A 0.9300
C58 C59 1.415(8)
C58 H58A 0.9300
C59 C60 1.396(8)
C59 H59A 0.9300
C60 H60A 0.9300
C61 C66 1.518(5)
C61 C62 1.521(5)
C61 H61A 0.9800
C62 C63 1.516(5)
C62 H62A 0.9800
C63 C64 1.537(6)
C63 H63A 0.9700
C63 H63B 0.9700
C64 C65 1.523(7)
C64 H64A 0.9700
C64 H64B 0.9700
C65 C66 1.518(6)
C65 H65A 0.9700
C65 H65B 0.9700
C66 H66A 0.9700
C66 H66B 0.9700
C67 H67A 0.9600
C67 H67B 0.9600
C67 H67C 0.9600
C68 H68A 0.9600
C68 H68B 0.9600
C68 H68C 0.9600
C71 C72 1.392(5)
C71 C76 1.404(5)
C72 C73 1.383(5)
C72 H72A 0.9300
C73 C74 1.376(6)
C73 H73A 0.9300
C74 C75 1.399(6)
C74 H74A 0.9300
C75 C76 1.366(5)
C75 H75A 0.9300
C76 H76A 0.9300
C81 C86 1.377(5)
C81 C82 1.388(5)
C82 C83 1.396(5)
C82 H82A 0.9300
C83 C84 1.373(6)
C83 H83A 0.9300
C84 C85 1.358(7)
C84 H84A 0.9300
C85 C86 1.394(6)
C85 H85A 0.9300
C86 H86A 0.9300
C91 C96 1.387(5)
C91 C92 1.396(5)
C92 C93 1.386(5)
C92 H92A 0.9300
C93 C94 1.383(5)
C93 H93A 0.9300
C94 C95 1.383(5)
C94 H94A 0.9300
C95 C96 1.375(5)
C95 H95A 0.9300
C96 H96A 0.9300
C1L C2L 1.480(9)
C1L H1LA 0.9600
C1L H1LB 0.9600
C1L H1LC 0.9600
C2L O3L 1.395(7)
C2L H2LA 0.9700
C2L H2LB 0.9700
O3L C4L 1.395(7)
C4L C5L 1.457(9)
C4L H4LA 0.9700
C4L H4LB 0.9700
C5L H5LA 0.9600
C5L H5LB 0.9600
C5L H5LC 0.9600

loop_
_geom_torsion_atom_site_label_1
_geom_torsion_atom_site_label_2
_geom_torsion_atom_site_label_3
_geom_torsion_atom_site_label_4
_geom_torsion
N2 P1 O1 Sn1 109.60(16)
N1 P1 O1 Sn1 -139.33(14)
C2 P1 O1 Sn1 -14.48(18)
C1 Sn1 O1 P1 10.92(16)
C31 Sn1 O1 P1 -98.61(17)
C41 Sn1 O1 P1 145.49(18)
C21 Sn1 O1 P1 43.9(7)
N3 P2 O2 Sn2 -147.43(12)
N4 P2 O2 Sn2 100.96(14)
C52 P2 O2 Sn2 -21.98(17)
C51 Sn2 O2 P2 15.38(14)
C91 Sn2 O2 P2 -102.48(15)
C71 Sn2 O2 P2 144.08(16)
C81 Sn2 O2 P2 44.1(7)
O1 P1 N1 C17 24.0(3)
N2 P1 N1 C17 146.3(3)
C2 P1 N1 C17 -100.3(3)
O1 P1 N1 C11 -112.9(2)
N2 P1 N1 C11 9.4(3)
C2 P1 N1 C11 122.8(2)
O1 P1 N2 C12 143.1(3)
N1 P1 N2 C12 18.0(3)
C2 P1 N2 C12 -94.2(3)
O1 P1 N2 C18 -75.6(4)
N1 P1 N2 C18 159.3(4)
C2 P1 N2 C18 47.1(4)
O2 P2 N3 C67 26.9(3)
N4 P2 N3 C67 149.7(3)
C52 P2 N3 C67 -99.3(3)
O2 P2 N3 C61 -110.0(3)
N4 P2 N3 C61 12.8(3)
C52 P2 N3 C61 123.8(2)
O2 P2 N4 C68 -82.7(3)
N3 P2 N4 C68 152.4(3)
C52 P2 N4 C68 41.2(3)
O2 P2 N4 C62 139.9(2)
N3 P2 N4 C62 14.9(3)
C52 P2 N4 C62 -96.3(3)
C10 Fe1 C1 C5 -92.8(3)
C7 Fe1 C1 C5 -173.6(3)
C9 Fe1 C1 C5 -54.7(4)
C6 Fe1 C1 C5 -136.9(3)
C2 Fe1 C1 C5 117.5(3)
C8 Fe1 C1 C5 -62(14)
C3 Fe1 C1 C5 80.2(2)
C4 Fe1 C1 C5 36.5(2)
C10 Fe1 C1 C2 149.7(3)
C7 Fe1 C1 C2 68.9(3)
C9 Fe1 C1 C2 -172.2(3)
C6 Fe1 C1 C2 105.6(3)
C5 Fe1 C1 C2 -117.5(3)
C8 Fe1 C1 C2 -179(100)
C3 Fe1 C1 C2 -37.4(2)
C4 Fe1 C1 C2 -81.0(2)
C10 Fe1 C1 Sn1 27.0(3)
C7 Fe1 C1 Sn1 -53.8(3)
C9 Fe1 C1 Sn1 65.1(4)
C6 Fe1 C1 Sn1 -17.1(3)
C2 Fe1 C1 Sn1 -122.7(3)
C5 Fe1 C1 Sn1 119.8(3)
C8 Fe1 C1 Sn1 58(14)
C3 Fe1 C1 Sn1 -160.1(3)
C4 Fe1 C1 Sn1 156.3(3)
C31 Sn1 C1 C5 -104.8(3)
C41 Sn1 C1 C5 119.3(3)
C21 Sn1 C1 C5 5.0(3)
O1 Sn1 C1 C5 179.1(3)
C31 Sn1 C1 C2 73.7(3)
C41 Sn1 C1 C2 -62.3(4)
C21 Sn1 C1 C2 -176.5(3)
O1 Sn1 C1 C2 -2.4(3)
C31 Sn1 C1 Fe1 165.1(2)
C41 Sn1 C1 Fe1 29.2(3)
C21 Sn1 C1 Fe1 -85.1(2)
O1 Sn1 C1 Fe1 89.0(2)
C5 C1 C2 C3 -0.2(4)
Fe1 C1 C2 C3 59.7(3)
Sn1 C1 C2 C3 -178.9(3)
C5 C1 C2 P1 173.3(3)
Fe1 C1 C2 P1 -126.8(3)
Sn1 C1 C2 P1 -5.5(5)
C5 C1 C2 Fe1 -59.9(3)
Sn1 C1 C2 Fe1 121.4(3)
O1 P1 C2 C3 -173.0(3)
N2 P1 C2 C3 60.0(4)
N1 P1 C2 C3 -42.4(4)
O1 P1 C2 C1 15.2(3)
N2 P1 C2 C1 -111.8(3)
N1 P1 C2 C1 145.8(3)
O1 P1 C2 Fe1 -74.0(3)
N2 P1 C2 Fe1 159.0(2)
N1 P1 C2 Fe1 56.6(3)
C10 Fe1 C2 C3 -172.5(3)
C7 Fe1 C2 C3 101.9(3)
C9 Fe1 C2 C3 -22.2(19)
C6 Fe1 C2 C3 146.6(2)
C5 Fe1 C2 C3 -80.6(2)
C1 Fe1 C2 C3 -119.1(3)
C8 Fe1 C2 C3 60.9(3)
C4 Fe1 C2 C3 -37.1(2)
C10 Fe1 C2 C1 -53.4(4)
C7 Fe1 C2 C1 -139.0(2)
C9 Fe1 C2 C1 97.0(18)
C6 Fe1 C2 C1 -94.3(3)
C5 Fe1 C2 C1 38.5(2)
C8 Fe1 C2 C1 180.0(3)
C3 Fe1 C2 C1 119.1(3)
C4 Fe1 C2 C1 82.0(2)
C10 Fe1 C2 P1 60.8(4)
C7 Fe1 C2 P1 -24.9(3)
C9 Fe1 C2 P1 -148.9(17)
C6 Fe1 C2 P1 19.8(4)
C5 Fe1 C2 P1 152.6(3)
C1 Fe1 C2 P1 114.1(4)
C8 Fe1 C2 P1 -65.9(4)
C3 Fe1 C2 P1 -126.7(4)
C4 Fe1 C2 P1 -163.9(3)
C1 C2 C3 C4 -0.3(4)
P1 C2 C3 C4 -173.0(3)
Fe1 C2 C3 C4 58.9(3)
C1 C2 C3 Fe1 -59.2(2)
P1 C2 C3 Fe1 128.1(3)
C10 Fe1 C3 C2 138.6(16)
C7 Fe1 C3 C2 -98.5(2)
C9 Fe1 C3 C2 177.3(2)
C6 Fe1 C3 C2 -60.7(4)
C5 Fe1 C3 C2 82.5(2)
C1 Fe1 C3 C2 38.4(2)
C8 Fe1 C3 C2 -142.1(2)
C4 Fe1 C3 C2 120.3(3)
C10 Fe1 C3 C4 18.3(17)
C7 Fe1 C3 C4 141.2(3)
C9 Fe1 C3 C4 57.0(3)
C6 Fe1 C3 C4 179.1(3)
C2 Fe1 C3 C4 -120.3(3)
C5 Fe1 C3 C4 -37.8(2)
C1 Fe1 C3 C4 -81.8(3)
C8 Fe1 C3 C4 97.7(3)
C2 C3 C4 C5 0.7(5)
Fe1 C3 C4 C5 59.4(3)
C2 C3 C4 Fe1 -58.7(3)
C10 Fe1 C4 C5 64.2(3)
C7 Fe1 C4 C5 174.7(3)
C9 Fe1 C4 C5 99.7(3)
C6 Fe1 C4 C5 66.2(18)
C2 Fe1 C4 C5 -81.7(2)
C1 Fe1 C4 C5 -36.9(2)
C8 Fe1 C4 C5 142.3(2)
C3 Fe1 C4 C5 -118.7(4)
C10 Fe1 C4 C3 -177.2(3)
C7 Fe1 C4 C3 -66.7(4)
C9 Fe1 C4 C3 -141.6(3)
C6 Fe1 C4 C3 -175.1(17)
C2 Fe1 C4 C3 37.0(2)
C5 Fe1 C4 C3 118.7(4)
C1 Fe1 C4 C3 81.8(3)
C8 Fe1 C4 C3 -99.0(3)
C3 C4 C5 C1 -0.9(5)
Fe1 C4 C5 C1 58.7(3)
C3 C4 C5 Fe1 -59.5(3)
C2 C1 C5 C4 0.7(4)
Fe1 C1 C5 C4 -59.0(3)
Sn1 C1 C5 C4 179.4(3)
C2 C1 C5 Fe1 59.7(2)
Sn1 C1 C5 Fe1 -121.6(3)
C10 Fe1 C5 C4 -136.2(3)
C7 Fe1 C5 C4 -131(2)
C9 Fe1 C5 C4 -93.7(3)
C6 Fe1 C5 C4 -171.6(3)
C2 Fe1 C5 C4 81.7(3)
C1 Fe1 C5 C4 120.9(3)
C8 Fe1 C5 C4 -60.1(3)
C3 Fe1 C5 C4 38.0(2)
C10 Fe1 C5 C1 102.9(3)
C7 Fe1 C5 C1 109(2)
C9 Fe1 C5 C1 145.4(2)
C6 Fe1 C5 C1 67.5(3)
C2 Fe1 C5 C1 -39.2(2)
C8 Fe1 C5 C1 179.0(2)
C3 Fe1 C5 C1 -82.9(2)
C4 Fe1 C5 C1 -120.9(3)
C10 Fe1 C6 C7 118.0(4)
C9 Fe1 C6 C7 81.0(3)
C2 Fe1 C6 C7 -97.9(3)
C5 Fe1 C6 C7 175.6(3)
C1 Fe1 C6 C7 -143.7(3)
C8 Fe1 C6 C7 37.1(3)
C3 Fe1 C6 C7 -58.7(4)
C4 Fe1 C6 C7 115.7(18)
C7 Fe1 C6 C10 -118.0(4)
C9 Fe1 C6 C10 -37.0(3)
C2 Fe1 C6 C10 144.1(3)
C5 Fe1 C6 C10 57.6(4)
C1 Fe1 C6 C10 98.4(3)
C8 Fe1 C6 C10 -80.9(3)
C3 Fe1 C6 C10 -176.7(3)
C4 Fe1 C6 C10 -2(2)
C10 C6 C7 C8 -0.5(5)
Fe1 C6 C7 C8 -59.9(3)
C10 C6 C7 Fe1 59.4(3)
C10 Fe1 C7 C8 81.1(3)
C9 Fe1 C7 C8 37.4(3)
C6 Fe1 C7 C8 119.6(4)
C2 Fe1 C7 C8 -137.9(2)
C5 Fe1 C7 C8 75(2)
C1 Fe1 C7 C8 178.9(2)
C3 Fe1 C7 C8 -92.9(3)
C4 Fe1 C7 C8 -51.1(4)
C10 Fe1 C7 C6 -38.5(3)
C9 Fe1 C7 C6 -82.2(3)
C2 Fe1 C7 C6 102.4(3)
C5 Fe1 C7 C6 -44(2)
C1 Fe1 C7 C6 59.3(4)
C8 Fe1 C7 C6 -119.6(4)
C3 Fe1 C7 C6 147.5(3)
C4 Fe1 C7 C6 -170.7(3)
C6 C7 C8 C9 0.8(5)
Fe1 C7 C8 C9 -58.9(3)
C6 C7 C8 Fe1 59.7(3)
C10 Fe1 C8 C7 -81.5(3)
C9 Fe1 C8 C7 -119.8(4)
C6 Fe1 C8 C7 -37.3(3)
C2 Fe1 C8 C7 68.0(4)
C5 Fe1 C8 C7 -173.7(3)
C1 Fe1 C8 C7 -113(14)
C3 Fe1 C8 C7 105.6(3)
C4 Fe1 C8 C7 149.3(3)
C10 Fe1 C8 C9 38.4(3)
C7 Fe1 C8 C9 119.8(4)
C6 Fe1 C8 C9 82.6(3)
C2 Fe1 C8 C9 -172.1(3)
C5 Fe1 C8 C9 -53.8(4)
C1 Fe1 C8 C9 7(14)
C3 Fe1 C8 C9 -134.6(3)
C4 Fe1 C8 C9 -90.8(3)
C7 C8 C9 C10 -0.8(5)
Fe1 C8 C9 C10 -59.8(3)
C7 C8 C9 Fe1 59.0(3)
C7 Fe1 C9 C10 80.6(3)
C6 Fe1 C9 C10 37.4(3)
C2 Fe1 C9 C10 -153.5(17)
C5 Fe1 C9 C10 -96.6(3)
C1 Fe1 C9 C10 -62.3(4)
C8 Fe1 C9 C10 117.5(4)
C3 Fe1 C9 C10 -173.6(3)
C4 Fe1 C9 C10 -138.9(3)
C10 Fe1 C9 C8 -117.5(4)
C7 Fe1 C9 C8 -36.9(3)
C6 Fe1 C9 C8 -80.2(3)
C2 Fe1 C9 C8 89.0(18)
C5 Fe1 C9 C8 145.9(3)
C1 Fe1 C9 C8 -179.9(3)
C3 Fe1 C9 C8 68.9(4)
C4 Fe1 C9 C8 103.5(3)
C8 C9 C10 C6 0.5(5)
Fe1 C9 C10 C6 -59.9(3)
C8 C9 C10 Fe1 60.4(3)
C7 C6 C10 C9 0.0(5)
Fe1 C6 C10 C9 60.0(3)
C7 C6 C10 Fe1 -60.0(3)
C7 Fe1 C10 C9 -82.0(3)
C6 Fe1 C10 C9 -120.0(4)
C2 Fe1 C10 C9 176.1(3)
C5 Fe1 C10 C9 97.5(3)
C1 Fe1 C10 C9 140.9(3)
C8 Fe1 C10 C9 -38.6(3)
C3 Fe1 C10 C9 43.4(17)
C4 Fe1 C10 C9 59.6(4)
C7 Fe1 C10 C6 38.0(3)
C9 Fe1 C10 C6 120.0(4)
C2 Fe1 C10 C6 -63.9(4)
C5 Fe1 C10 C6 -142.5(3)
C1 Fe1 C10 C6 -99.1(3)
C8 Fe1 C10 C6 81.4(3)
C3 Fe1 C10 C6 163.4(15)
C4 Fe1 C10 C6 179.7(3)
C17 N1 C11 C12 -170.5(3)
P1 N1 C11 C12 -32.7(3)
C17 N1 C11 C16 66.1(4)
P1 N1 C11 C16 -156.1(3)
C18 N2 C12 C11 178.7(4)
P1 N2 C12 C11 -38.8(4)
C18 N2 C12 C13 57.7(6)
P1 N2 C12 C13 -159.8(3)
N1 C11 C12 N2 43.8(4)
C16 C11 C12 N2 170.2(3)
N1 C11 C12 C13 169.4(4)
C16 C11 C12 C13 -64.2(5)
N2 C12 C13 C14 177.0(4)
C11 C12 C13 C14 59.6(5)
C12 C13 C14 C15 -54.8(6)
C13 C14 C15 C16 53.1(6)
N1 C11 C16 C15 177.0(3)
C12 C11 C16 C15 57.7(4)
C14 C15 C16 C11 -52.3(5)
C1 Sn1 C21 C22 -95.7(3)
C31 Sn1 C21 C22 13.9(3)
C41 Sn1 C21 C22 133.5(3)
O1 Sn1 C21 C22 -127.2(6)
C1 Sn1 C21 C26 79.1(3)
C31 Sn1 C21 C26 -171.3(3)
C41 Sn1 C21 C26 -51.7(3)
O1 Sn1 C21 C26 47.6(8)
C26 C21 C22 C23 -1.0(6)
Sn1 C21 C22 C23 174.0(3)
C21 C22 C23 C24 -0.2(6)
C22 C23 C24 C25 1.4(7)
C23 C24 C25 C26 -1.4(7)
C24 C25 C26 C21 0.2(7)
C22 C21 C26 C25 1.0(6)
Sn1 C21 C26 C25 -174.1(3)
C1 Sn1 C31 C36 -132.0(3)
C41 Sn1 C31 C36 10.2(4)
C21 Sn1 C31 C36 122.6(3)
O1 Sn1 C31 C36 -64.2(3)
C1 Sn1 C31 C32 46.3(3)
C41 Sn1 C31 C32 -171.6(3)
C21 Sn1 C31 C32 -59.2(3)
O1 Sn1 C31 C32 114.0(3)
C36 C31 C32 C33 -1.0(6)
Sn1 C31 C32 C33 -179.3(3)
C31 C32 C33 C34 0.4(7)
C32 C33 C34 C35 0.2(7)
C33 C34 C35 C36 -0.3(7)
C32 C31 C36 C35 0.9(6)
Sn1 C31 C36 C35 179.1(3)
C34 C35 C36 C31 -0.3(7)
C1 Sn1 C41 C46 44.2(4)
C31 Sn1 C41 C46 -88.9(4)
C21 Sn1 C41 C46 157.0(4)
O1 Sn1 C41 C46 -12.2(3)
C1 Sn1 C41 C42 -139.9(3)
C31 Sn1 C41 C42 87.0(3)
C21 Sn1 C41 C42 -27.1(4)
O1 Sn1 C41 C42 163.7(3)
C46 C41 C42 C43 1.1(7)
Sn1 C41 C42 C43 -175.2(4)
C41 C42 C43 C44 -1.2(7)
C42 C43 C44 C45 1.0(7)
C43 C44 C45 C46 -0.8(7)
C42 C41 C46 C45 -0.9(6)
Sn1 C41 C46 C45 175.0(3)
C44 C45 C46 C41 0.8(7)
C59 Fe2 C51 C55 -66.2(4)
C52 Fe2 C51 C55 117.5(3)
C58 Fe2 C51 C55 -34.6(11)
C56 Fe2 C51 C55 -149.3(2)
C60 Fe2 C51 C55 -106.3(3)
C57 Fe2 C51 C55 175.9(3)
C53 Fe2 C51 C55 79.5(2)
C54 Fe2 C51 C55 36.1(2)
C59 Fe2 C51 C52 176.3(3)
C58 Fe2 C51 C52 -152.0(10)
C55 Fe2 C51 C52 -117.5(3)
C56 Fe2 C51 C52 93.2(2)
C60 Fe2 C51 C52 136.3(2)
C57 Fe2 C51 C52 58.4(4)
C53 Fe2 C51 C52 -37.9(2)
C54 Fe2 C51 C52 -81.4(2)
C59 Fe2 C51 Sn2 51.7(3)
C52 Fe2 C51 Sn2 -124.6(3)
C58 Fe2 C51 Sn2 83.4(11)
C55 Fe2 C51 Sn2 117.9(3)
C56 Fe2 C51 Sn2 -31.4(3)
C60 Fe2 C51 Sn2 11.7(3)
C57 Fe2 C51 Sn2 -66.2(4)
C53 Fe2 C51 Sn2 -162.6(2)
C54 Fe2 C51 Sn2 154.0(2)
C91 Sn2 C51 C55 -118.1(3)
C71 Sn2 C51 C55 112.2(3)
C81 Sn2 C51 C55 -0.5(4)
O2 Sn2 C51 C55 175.0(4)
C91 Sn2 C51 C52 66.0(4)
C71 Sn2 C51 C52 -63.7(4)
C81 Sn2 C51 C52 -176.5(3)
O2 Sn2 C51 C52 -1.0(3)
C91 Sn2 C51 Fe2 155.27(17)
C71 Sn2 C51 Fe2 25.6(2)
C81 Sn2 C51 Fe2 -87.2(2)
O2 Sn2 C51 Fe2 88.31(18)
C55 C51 C52 C53 1.0(4)
Fe2 C51 C52 C53 60.7(3)
Sn2 C51 C52 C53 177.5(3)
C55 C51 C52 P2 170.3(3)
Fe2 C51 C52 P2 -130.1(3)
Sn2 C51 C52 P2 -13.2(5)
C55 C51 C52 Fe2 -59.7(3)
Sn2 C51 C52 Fe2 116.9(3)
O2 P2 C52 C53 -164.4(3)
N3 P2 C52 C53 -33.4(4)
N4 P2 C52 C53 68.3(4)
O2 P2 C52 C51 28.3(4)
N3 P2 C52 C51 159.3(3)
N4 P2 C52 C51 -99.0(3)
O2 P2 C52 Fe2 -66.6(3)
N3 P2 C52 Fe2 64.4(3)
N4 P2 C52 Fe2 166.1(2)
C59 Fe2 C52 C53 -136.5(13)
C58 Fe2 C52 C53 51.1(5)
C55 Fe2 C52 C53 -80.1(2)
C56 Fe2 C52 C53 134.5(2)
C60 Fe2 C52 C53 175.8(3)
C57 Fe2 C52 C53 90.1(3)
C51 Fe2 C52 C53 -118.4(3)
C54 Fe2 C52 C53 -37.0(2)
C59 Fe2 C52 C51 -18.1(14)
C58 Fe2 C52 C51 169.6(4)
C55 Fe2 C52 C51 38.4(2)
C56 Fe2 C52 C51 -107.1(2)
C60 Fe2 C52 C51 -65.8(3)
C57 Fe2 C52 C51 -151.5(2)
C53 Fe2 C52 C51 118.4(3)
C54 Fe2 C52 C51 81.4(2)
C59 Fe2 C52 P2 101.2(13)
C58 Fe2 C52 P2 -71.2(5)
C55 Fe2 C52 P2 157.6(3)
C56 Fe2 C52 P2 12.2(3)
C60 Fe2 C52 P2 53.5(4)
C57 Fe2 C52 P2 -32.2(4)
C51 Fe2 C52 P2 119.3(4)
C53 Fe2 C52 P2 -122.3(4)
C54 Fe2 C52 P2 -159.4(3)
C51 C52 C53 C54 -1.4(5)
P2 C52 C53 C54 -170.4(3)
Fe2 C52 C53 C54 58.9(3)
C51 C52 C53 Fe2 -60.2(3)
P2 C52 C53 Fe2 130.8(3)
C59 Fe2 C53 C54 48.8(5)
C52 Fe2 C53 C54 -120.0(3)
C58 Fe2 C53 C54 86.9(3)
C55 Fe2 C53 C54 -37.4(3)
C56 Fe2 C53 C54 170.2(3)
C60 Fe2 C53 C54 -150.8(17)
C57 Fe2 C53 C54 130.4(3)
C51 Fe2 C53 C54 -81.3(3)
C59 Fe2 C53 C52 168.8(3)
C58 Fe2 C53 C52 -153.1(3)
C55 Fe2 C53 C52 82.6(2)
C56 Fe2 C53 C52 -69.8(3)
C60 Fe2 C53 C52 -30.8(19)
C57 Fe2 C53 C52 -109.6(3)
C51 Fe2 C53 C52 38.8(2)
C54 Fe2 C53 C52 120.0(3)
C52 C53 C54 C55 1.2(5)
Fe2 C53 C54 C55 59.3(3)
C52 C53 C54 Fe2 -58.2(3)
C59 Fe2 C54 C55 88.6(3)
C52 Fe2 C54 C55 -81.6(3)
C58 Fe2 C54 C55 131.7(3)
C56 Fe2 C54 C55 -179(100)
C60 Fe2 C54 C55 56.2(4)
C57 Fe2 C54 C55 168.6(3)
C51 Fe2 C54 C55 -36.7(2)
C53 Fe2 C54 C55 -118.9(4)
C59 Fe2 C54 C53 -152.5(3)
C52 Fe2 C54 C53 37.4(2)
C58 Fe2 C54 C53 -109.3(3)
C55 Fe2 C54 C53 118.9(4)
C56 Fe2 C54 C53 -60.5(14)
C60 Fe2 C54 C53 175.1(3)
C57 Fe2 C54 C53 -72.5(3)
C51 Fe2 C54 C53 82.2(2)
C53 C54 C55 C51 -0.5(5)
Fe2 C54 C55 C51 59.0(3)
C53 C54 C55 Fe2 -59.6(3)
C52 C51 C55 C54 -0.3(5)
Fe2 C51 C55 C54 -59.4(3)
Sn2 C51 C55 C54 -177.1(3)
C52 C51 C55 Fe2 59.1(3)
Sn2 C51 C55 Fe2 -117.7(3)
C59 Fe2 C55 C54 -106.0(3)
C52 Fe2 C55 C54 81.9(3)
C58 Fe2 C55 C54 -67.3(4)
C56 Fe2 C55 C54 179.9(3)
C60 Fe2 C55 C54 -148.1(3)
C57 Fe2 C55 C54 -48.4(10)
C51 Fe2 C55 C54 121.2(3)
C53 Fe2 C55 C54 37.8(2)
C59 Fe2 C55 C51 132.7(3)
C52 Fe2 C55 C51 -39.3(2)
C58 Fe2 C55 C51 171.4(3)
C56 Fe2 C55 C51 58.6(4)
C60 Fe2 C55 C51 90.7(3)
C57 Fe2 C55 C51 -169.7(9)
C53 Fe2 C55 C51 -83.4(2)
C54 Fe2 C55 C51 -121.2(3)
C59 Fe2 C56 C60 -37.2(3)
C52 Fe2 C56 C60 132.9(3)
C58 Fe2 C56 C60 -81.4(3)
C55 Fe2 C56 C60 48.3(5)
C57 Fe2 C56 C60 -118.6(4)
C51 Fe2 C56 C60 87.1(3)
C53 Fe2 C56 C60 174.3(3)
C54 Fe2 C56 C60 -132.4(13)
C59 Fe2 C56 C57 81.4(3)
C52 Fe2 C56 C57 -108.5(3)
C58 Fe2 C56 C57 37.2(3)
C55 Fe2 C56 C57 166.9(3)
C60 Fe2 C56 C57 118.6(4)
C51 Fe2 C56 C57 -154.3(3)
C53 Fe2 C56 C57 -67.1(4)
C54 Fe2 C56 C57 -13.8(15)
C60 C56 C57 C58 0.9(6)
Fe2 C56 C57 C58 -59.1(4)
C60 C56 C57 Fe2 60.0(3)
C59 Fe2 C57 C58 38.1(4)
C52 Fe2 C57 C58 -149.1(3)
C55 Fe2 C57 C58 -22.9(11)
C56 Fe2 C57 C58 119.4(5)
C60 Fe2 C57 C58 81.6(4)
C51 Fe2 C57 C58 170.8(4)
C53 Fe2 C57 C58 -104.6(3)
C54 Fe2 C57 C58 -63.1(4)
C59 Fe2 C57 C56 -81.3(3)
C52 Fe2 C57 C56 91.5(3)
C58 Fe2 C57 C56 -119.4(5)
C55 Fe2 C57 C56 -142.3(9)
C60 Fe2 C57 C56 -37.8(3)
C51 Fe2 C57 C56 51.4(5)
C53 Fe2 C57 C56 136.0(3)
C54 Fe2 C57 C56 177.5(3)
C56 C57 C58 C59 -0.2(6)
Fe2 C57 C58 C59 -59.4(4)
C56 C57 C58 Fe2 59.2(3)
C59 Fe2 C58 C57 -118.9(5)
C52 Fe2 C58 C57 59.2(5)
C55 Fe2 C58 C57 174.3(3)
C56 Fe2 C58 C57 -37.5(3)
C60 Fe2 C58 C57 -81.2(4)
C51 Fe2 C58 C57 -157.2(9)
C53 Fe2 C58 C57 93.5(4)
C54 Fe2 C58 C57 136.0(3)
C52 Fe2 C58 C59 178.1(4)
C55 Fe2 C58 C59 -66.8(4)
C56 Fe2 C58 C59 81.4(4)
C60 Fe2 C58 C59 37.7(3)
C57 Fe2 C58 C59 118.9(5)
C51 Fe2 C58 C59 -38.2(12)
C53 Fe2 C58 C59 -147.6(3)
C54 Fe2 C58 C59 -105.1(4)
C57 C58 C59 C60 -0.6(6)
Fe2 C58 C59 C60 -60.8(4)
C57 C58 C59 Fe2 60.2(4)
C52 Fe2 C59 C60 -55.4(14)
C58 Fe2 C59 C60 118.5(5)
C55 Fe2 C59 C60 -109.2(3)
C56 Fe2 C59 C60 37.4(3)
C57 Fe2 C59 C60 81.1(3)
C51 Fe2 C59 C60 -70.9(4)
C53 Fe2 C59 C60 177.0(3)
C54 Fe2 C59 C60 -151.2(3)
C52 Fe2 C59 C58 -173.9(11)
C55 Fe2 C59 C58 132.3(4)
C56 Fe2 C59 C58 -81.1(4)
C60 Fe2 C59 C58 -118.5(5)
C57 Fe2 C59 C58 -37.4(4)
C51 Fe2 C59 C58 170.6(3)
C53 Fe2 C59 C58 58.5(5)
C54 Fe2 C59 C58 90.4(4)
C58 C59 C60 C56 1.2(6)
Fe2 C59 C60 C56 -59.1(3)
C58 C59 C60 Fe2 60.3(4)
C57 C56 C60 C59 -1.3(6)
Fe2 C56 C60 C59 58.8(4)
C57 C56 C60 Fe2 -60.1(3)
C52 Fe2 C60 C59 169.5(3)
C58 Fe2 C60 C59 -38.3(3)
C55 Fe2 C60 C59 86.2(3)
C56 Fe2 C60 C59 -119.6(4)
C57 Fe2 C60 C59 -81.7(4)
C51 Fe2 C60 C59 129.7(3)
C53 Fe2 C60 C59 -162.8(17)
C54 Fe2 C60 C59 50.3(5)
C59 Fe2 C60 C56 119.6(4)
C52 Fe2 C60 C56 -70.9(3)
C58 Fe2 C60 C56 81.3(3)
C55 Fe2 C60 C56 -154.2(3)
C57 Fe2 C60 C56 37.9(3)
C51 Fe2 C60 C56 -110.7(3)
C53 Fe2 C60 C56 -43.2(19)
C54 Fe2 C60 C56 169.9(3)
C67 N3 C61 C66 63.9(5)
P2 N3 C61 C66 -158.1(3)
C67 N3 C61 C62 -173.2(3)
P2 N3 C61 C62 -35.2(3)
C68 N4 C62 C63 63.5(4)
P2 N4 C62 C63 -158.2(3)
C68 N4 C62 C61 -174.8(3)
P2 N4 C62 C61 -36.5(3)
N3 C61 C62 N4 44.3(3)
C66 C61 C62 N4 171.5(3)
N3 C61 C62 C63 169.9(3)
C66 C61 C62 C63 -62.9(4)
N4 C62 C63 C64 177.1(3)
C61 C62 C63 C64 59.3(4)
C62 C63 C64 C65 -55.3(5)
C63 C64 C65 C66 54.3(5)
N3 C61 C66 C65 177.4(4)
C62 C61 C66 C65 58.0(5)
C64 C65 C66 C61 -54.0(5)
C51 Sn2 C71 C72 59.0(4)
C91 Sn2 C71 C72 -70.7(3)
C81 Sn2 C71 C72 172.8(3)
O2 Sn2 C71 C72 2.0(3)
C51 Sn2 C71 C76 -123.5(3)
C91 Sn2 C71 C76 106.8(3)
C81 Sn2 C71 C76 -9.7(3)
O2 Sn2 C71 C76 179.6(3)
C76 C71 C72 C73 0.3(6)
Sn2 C71 C72 C73 177.9(3)
C71 C72 C73 C74 0.6(7)
C72 C73 C74 C75 -0.8(7)
C73 C74 C75 C76 0.1(7)
C74 C75 C76 C71 0.9(7)
C72 C71 C76 C75 -1.1(6)
Sn2 C71 C76 C75 -178.8(3)
C51 Sn2 C81 C86 -123.8(3)
C91 Sn2 C81 C86 -6.0(4)
C71 Sn2 C81 C86 110.7(3)
O2 Sn2 C81 C86 -151.1(5)
C51 Sn2 C81 C82 60.4(3)
C91 Sn2 C81 C82 178.2(3)
C71 Sn2 C81 C82 -65.1(3)
O2 Sn2 C81 C82 33.1(8)
C86 C81 C82 C83 0.1(6)
Sn2 C81 C82 C83 176.1(3)
C81 C82 C83 C84 1.1(7)
C82 C83 C84 C85 -0.6(7)
C83 C84 C85 C86 -1.0(8)
C82 C81 C86 C85 -1.7(6)
Sn2 C81 C86 C85 -177.6(3)
C84 C85 C86 C81 2.2(8)
C51 Sn2 C91 C96 76.1(3)
C71 Sn2 C91 C96 -148.9(3)
C81 Sn2 C91 C96 -37.6(3)
O2 Sn2 C91 C96 137.0(3)
C51 Sn2 C91 C92 -101.4(3)
C71 Sn2 C91 C92 33.5(3)
C81 Sn2 C91 C92 144.8(3)
O2 Sn2 C91 C92 -40.6(3)
C96 C91 C92 C93 -0.9(5)
Sn2 C91 C92 C93 176.8(3)
C91 C92 C93 C94 -0.1(6)
C92 C93 C94 C95 1.1(6)
C93 C94 C95 C96 -1.2(6)
C94 C95 C96 C91 0.2(6)
C92 C91 C96 C95 0.8(6)
Sn2 C91 C96 C95 -176.8(3)
C1L C2L O3L C4L 173.5(6)
C2L O3L C4L C5L 178.5(7)
